data_1010314
loop_
_publ_author_name
'Sillen, L G'

_publ_section_title 'X-Ray Studies on Bismuth Trioxide'
_journal_coden_ASTM ARKGAJ
_journal_issue 18
_journal_name_full 'Arkiv foer Kemi, Mineralogi och Geologi, A'
_journal_page_first 1
_journal_page_last 15
_journal_volume 12
_journal_year 1938
_chemical_formula_structural 'Si2 Bi24 O40'
_chemical_formula_sum 'Bi24 O40 Si2'
_chemical_name_systematic 'Disilicon 24-bismuth 40-oxide'
_space_group_IT_number 197
_symmetry_cell_setting cubic
_symmetry_Int_Tables_number 197
_symmetry_space_group_name_Hall 'I 2 2 3'
_symmetry_space_group_name_H-M 'I 2 3'
_cell_angle_alpha 90
_cell_angle_beta 90
_cell_angle_gamma 90
_cell_formula_units_Z 1
_cell_length_a 10.08
_cell_length_b 10.08
_cell_length_c 10.08
_cell_volume 1024.2
_cod_database_code 1010314

loop_
_symmetry_equiv_pos_as_xyz
x,y,z
y,z,x
z,x,y
x,-y,-z
y,-z,-x
z,-x,-y
-x,y,-z
-y,z,-x
-z,x,-y
-x,-y,z
-y,-z,x
-z,-x,y
1/2+x,1/2+y,1/2+z
1/2+y,1/2+z,1/2+x
1/2+z,1/2+x,1/2+y
1/2+x,1/2-y,1/2-z
1/2+y,1/2-z,1/2-x
1/2+z,1/2-x,1/2-y
1/2-x,1/2+y,1/2-z
1/2-y,1/2+z,1/2-x
1/2-z,1/2+x,1/2-y
1/2-x,1/2-y,1/2+z
1/2-y,1/2-z,1/2+x
1/2-z,1/2-x,1/2+y

loop_
_atom_site_label
_atom_site_type_symbol
_atom_site_symmetry_multiplicity
_atom_site_Wyckoff_symbol
_atom_site_fract_x
_atom_site_fract_y
_atom_site_fract_z
_atom_site_occupancy
_atom_site_attached_hydrogens
_atom_site_calc_flag
Bi1 Bi3+ 24 f 0.32 0.18 0.02 1. 0 d
O1 O2- 24 f 0.37 -0.02 0.16 1. 0 d
O2 O2- 8 c 0.23 0.23 0.23 1. 0 d
O3 O2- 8 c -0.11 -0.11 -0.11 1. 0 d
Si1 Si4+ 2 a 0. 0. 0. 1. 0 d

loop_
_atom_type_symbol
_atom_type_oxidation_number
Bi3+ 3.000
O2- -2.000
Si4+ 4.000
